data_7239549
loop_
_publ_author_name
'Viterisi, Aur\'elien'
'Montcada, N\'uria F.'
'Kumar, Challuri Vijay'
'Gispert-Guirado, Francesc'
'Martin, Eddy'
'Escudero, Eduardo'
'Palomares, Emilio'

_publ_section_title
;
 Unambiguous determination of molecular packing in crystalline donor
 domains of small molecule solution processed solar cell devices using
 routine X-ray diffraction techniques
;
_journal_issue 10
_journal_name_full 'Journal of Materials Chemistry A'
_journal_page_first 3536
_journal_paper_doi 10.1039/c3ta13116e
_journal_volume 2
_journal_year 2014
_chemical_formula_sum 'C32 H44 N2 O6'
_chemical_formula_weight 552.69
_space_group_IT_number 60
_space_group_name_Hall '-P 2n 2ab'
_space_group_name_H-M_alt 'P b c n'
_symmetry_cell_setting orthorhombic
_symmetry_space_group_name_H-M 'P b c n'
_atom_sites_solution_hydrogens geom
_atom_sites_solution_primary direct
_atom_sites_solution_secondary difmap
_audit_creation_method SHELXL-97
_cell_angle_alpha 90.00
_cell_angle_beta 90.00
_cell_angle_gamma 90.00
_cell_formula_units_Z 4
_cell_length_a 15.0473(8)
_cell_length_b 18.1959(10)
_cell_length_c 10.7775(6)
_cell_measurement_reflns_used 9541
_cell_measurement_temperature 100(2)
_cell_measurement_theta_max 30.24
_cell_measurement_theta_min 2.24
_cell_volume 2950.9(3)
_computing_cell_refinement 'Bruker APEX2 v2011.4-0'
_computing_data_collection 'Bruker APEX2 v2011.4-0'
_computing_data_reduction 'Bruker SAINT V7.60A'
_computing_molecular_graphics 'Bruker SHELXTL'
_computing_publication_material 'Bruker SHELXTL'
_computing_structure_refinement 'SHELXS-97 (Sheldrick, 2008)'
_computing_structure_solution Sir2011
_diffrn_ambient_temperature 100(2)
_diffrn_detector_area_resol_mean 512
_diffrn_detector_type '4K CCD area detector APEX II'
_diffrn_measured_fraction_theta_full 0.999
_diffrn_measured_fraction_theta_max 0.927
_diffrn_measurement_device_type 'APEX DUO Kappa 4-axis goniometer'
_diffrn_measurement_method
;
 Fullsphere data collection, phi and omega scans
;
_diffrn_measurement_specimen_support 'magnetic support whith MicroMount'
_diffrn_radiation_monochromator 'Quazar MX Multilayer Optics'
_diffrn_radiation_type MoK\a
_diffrn_radiation_wavelength 0.71073
_diffrn_reflns_av_R_equivalents 0.0423
_diffrn_reflns_av_sigmaI/netI 0.0279
_diffrn_reflns_limit_h_max 19
_diffrn_reflns_limit_h_min -20
_diffrn_reflns_limit_k_max 23
_diffrn_reflns_limit_k_min -24
_diffrn_reflns_limit_l_max 14
_diffrn_reflns_limit_l_min -15
_diffrn_reflns_number 30505
_diffrn_reflns_theta_full 27.50
_diffrn_reflns_theta_max 30.34
_diffrn_reflns_theta_min 1.76
_diffrn_source 'Micorfocus source E025 IuS'
_diffrn_source_current 0.6
_diffrn_source_power 50
_diffrn_source_size '0.2 mm x 0.2 mm fine focus'
_diffrn_source_type 'Bruker APEX DUO'
_exptl_absorpt_coefficient_mu 0.085
_exptl_absorpt_correction_T_max 0.9957
_exptl_absorpt_correction_T_min 0.9831
_exptl_absorpt_correction_type empirical
_exptl_absorpt_process_details
; 
 SADABS Version 2008/1 Bruker-Nonius
 Blessing, Acta Cryst. (1995) A51 33-38
;
_exptl_crystal_colour yellow
_exptl_crystal_density_diffrn 1.244
_exptl_crystal_density_method 'not measured'
_exptl_crystal_description prism
_exptl_crystal_F_000 1192
_exptl_crystal_size_max 0.20
_exptl_crystal_size_mid 0.10
_exptl_crystal_size_min 0.05
_refine_diff_density_max 0.405
_refine_diff_density_min -0.260
_refine_diff_density_rms 0.048
_refine_ls_extinction_method none
_refine_ls_goodness_of_fit_ref 1.066
_refine_ls_hydrogen_treatment noref
_refine_ls_matrix_type full
_refine_ls_number_parameters 216
_refine_ls_number_reflns 4118
_refine_ls_number_restraints 41
_refine_ls_restrained_S_all 1.067
_refine_ls_R_factor_all 0.0569
_refine_ls_R_factor_gt 0.0417
_refine_ls_shift/su_max 0.001
_refine_ls_shift/su_mean 0.000
_refine_ls_structure_factor_coef Fsqd
_refine_ls_weighting_details 'calc w=1/[\s^2^(Fo^2^)+(0.0549P)^2^+1.3575P] where P=(Fo^2^+2Fc^2^)/3'
_refine_ls_weighting_scheme calc
_refine_ls_wR_factor_gt 0.1125
_refine_ls_wR_factor_ref 0.1228
_reflns_number_gt 3282
_reflns_number_total 4118
_reflns_threshold_expression >2sigma(I)
_cod_data_source_file c3ta13116e.txt
_cod_data_source_block mo_av63a3_pbcn
_cod_depositor_comments
;
The following automatic conversions were performed:

data name '_diffrn_measurement_specimen_suppport' was replaced with
'_diffrn_measurement_specimen_support' as specified in the
replacement file
'/home/saulius/struct/COD-crude-data/automatic-downloads/DataCite-retrospective/RSC/depositions/lib/lists/replacement-tags.lst'.

Automatic conversion script
Id: cif_correct_tags 6909 2019-04-08 15:41:33Z antanas 

The following automatic conversions were performed:

data item '_symmetry_cell_setting' value 'Orthorhombic' was changed
to 'orthorhombic' in accordance with the
/home/saulius/struct/COD-crude-data/automatic-downloads/DataCite-retrospective/RSC/depositions/lib/dictionaries/cif_core.dic
dictionary named 'cif_core.dic' version 2.4.2 last updated on
2011-04-26.

Automatic conversion script
Id: cif_fix_values 6909 2019-04-08 15:41:33Z antanas 
;
_cod_original_sg_symbol_H-M Pbcn
_cod_database_code 7239549

loop_
_symmetry_equiv_pos_as_xyz
'x, y, z'
'-x+1/2, -y+1/2, z+1/2'
'-x, y, -z+1/2'
'x+1/2, -y+1/2, -z'
'-x, -y, -z'
'x-1/2, y-1/2, -z-1/2'
'x, -y, z-1/2'
'-x-1/2, y-1/2, z'

loop_
_atom_site_label
_atom_site_type_symbol
_atom_site_fract_x
_atom_site_fract_y
_atom_site_fract_z
_atom_site_U_iso_or_equiv
_atom_site_adp_type
_atom_site_occupancy
_atom_site_symmetry_multiplicity
_atom_site_calc_flag
_atom_site_refinement_flags
_atom_site_disorder_assembly
_atom_site_disorder_group
N1 N 0.76798(7) 0.17890(5) 0.93197(9) 0.0172(2) Uani 1 1 d . B .
O1 O 1.03992(6) 0.10819(4) 0.41371(8) 0.0198(2) Uani 1 1 d . . .
O2 O 0.94616(6) 0.18736(4) 0.57230(8) 0.01881(19) Uani 1 1 d . . .
H2 H 0.9758 0.1609 0.5236 0.028 Uiso 1 1 calc R . .
O3 O 0.86241(6) -0.04649(4) 0.76037(9) 0.0218(2) Uani 1 1 d . . .
H3 H 0.8939 -0.0647 0.7039 0.033 Uiso 1 1 calc R . .
C1 C 1.01766(8) 0.04834(6) 0.46157(11) 0.0157(2) Uani 1 1 d . . .
C2 C 0.96146(8) 0.02810(6) 0.56566(11) 0.0147(2) Uani 1 1 d . . .
C3 C 0.91091(7) 0.06547(6) 0.65446(11) 0.0143(2) Uani 1 1 d . . .
C4 C 0.90602(7) 0.14453(6) 0.65779(11) 0.0147(2) Uani 1 1 d . . .
C5 C 0.85959(8) 0.18088(6) 0.74831(11) 0.0161(2) Uani 1 1 d . . .
H5 H 0.8580 0.2331 0.7476 0.019 Uiso 1 1 calc R . .
C6 C 0.81389(8) 0.14226(6) 0.84309(11) 0.0157(2) Uani 1 1 d . . .
C7 C 0.81731(8) 0.06442(6) 0.84122(11) 0.0169(2) Uani 1 1 d . . .
H7 H 0.7869 0.0373 0.9035 0.020 Uiso 1 1 calc R . .
C8 C 0.86372(8) 0.02754(6) 0.75123(11) 0.0157(2) Uani 1 1 d . . .
C9 C 0.76044(8) 0.25945(6) 0.93162(12) 0.0183(2) Uani 1 1 d . . .
H9A H 0.7080 0.2734 0.9818 0.022 Uiso 1 1 calc R . .
H9B H 0.7493 0.2759 0.8454 0.022 Uiso 1 1 calc R . .
C10 C 0.84185(8) 0.30104(6) 0.98177(12) 0.0196(2) Uani 1 1 d D . .
H10 H 0.8932 0.2920 0.9249 0.024 Uiso 1 1 calc R . .
C11 C 0.81970(10) 0.38322(7) 0.97953(14) 0.0271(3) Uani 1 1 d D . .
H11A H 0.7696 0.3929 1.0353 0.041 Uiso 1 1 calc R . .
H11B H 0.8038 0.3979 0.8949 0.041 Uiso 1 1 calc R . .
H11C H 0.8716 0.4114 1.0070 0.041 Uiso 1 1 calc R . .
C12 C 0.86800(9) 0.27699(7) 1.11205(12) 0.0234(3) Uani 1 1 d D . .
H12A H 0.9222 0.3028 1.1373 0.035 Uiso 1 1 calc R . .
H12B H 0.8788 0.2239 1.1128 0.035 Uiso 1 1 calc R . .
H12C H 0.8198 0.2888 1.1700 0.035 Uiso 1 1 calc R . .
C13 C 0.72079(8) 0.14118(7) 1.03259(12) 0.0200(2) Uani 1 1 d D . .
H13A H 0.7288 0.1685 1.1079 0.024 Uiso 0.90 1 d PR A 1
H13B H 0.7470 0.0936 1.0444 0.024 Uiso 0.90 1 d PR A 1
H13C H 0.7004 0.1788 1.0882 0.024 Uiso 0.10 1 d PR A 2
H13D H 0.7648 0.1135 1.0770 0.024 Uiso 0.10 1 d PR A 2
C14 C 0.62014(10) 0.13150(8) 1.00869(13) 0.0219(3) Uani 0.90 1 d PDU B 1
H14 H 0.5936 0.1813 0.9959 0.026 Uiso 0.90 1 calc PR B 1
C15 C 0.59924(10) 0.08482(8) 0.89483(14) 0.0226(3) Uani 0.90 1 d PDU B 1
H15A H 0.6220 0.0349 0.9074 0.034 Uiso 0.90 1 calc PR B 1
H15B H 0.6276 0.1065 0.8216 0.034 Uiso 0.90 1 calc PR B 1
H15C H 0.5348 0.0830 0.8823 0.034 Uiso 0.90 1 calc PR B 1
C16 C 0.57922(13) 0.09830(11) 1.12506(16) 0.0333(4) Uani 0.90 1 d PDU B 1
H16A H 0.5156 0.0902 1.1116 0.050 Uiso 0.90 1 calc PR B 1
H16B H 0.5876 0.1320 1.1950 0.050 Uiso 0.90 1 calc PR B 1
H16C H 0.6082 0.0513 1.1434 0.050 Uiso 0.90 1 calc PR B 1
C14' C 0.6431(5) 0.0905(5) 1.0102(9) 0.023(2) Uani 0.10 1 d PDU B 2
H14' H 0.6605 0.0491 0.9541 0.027 Uiso 0.10 1 calc PR B 2
C15' C 0.6098(9) 0.0612(8) 1.1346(10) 0.026(2) Uani 0.10 1 d PDU B 2
H15D H 0.6536 0.0270 1.1690 0.039 Uiso 0.10 1 calc PR B 2
H15E H 0.5531 0.0356 1.1224 0.039 Uiso 0.10 1 calc PR B 2
H15F H 0.6012 0.1023 1.1922 0.039 Uiso 0.10 1 calc PR B 2
C16' C 0.5751(9) 0.1399(7) 0.9479(12) 0.028(2) Uani 0.10 1 d PDU B 2
H16D H 0.5507 0.1743 1.0090 0.042 Uiso 0.10 1 calc PR B 2
H16E H 0.5270 0.1098 0.9135 0.042 Uiso 0.10 1 calc PR B 2
H16F H 0.6038 0.1675 0.8809 0.042 Uiso 0.10 1 calc PR B 2

loop_
_atom_site_aniso_label
_atom_site_aniso_U_11
_atom_site_aniso_U_22
_atom_site_aniso_U_33
_atom_site_aniso_U_23
_atom_site_aniso_U_13
_atom_site_aniso_U_12
N1 0.0190(5) 0.0136(4) 0.0189(5) -0.0025(4) 0.0035(4) 0.0005(4)
O1 0.0248(4) 0.0117(4) 0.0228(5) 0.0001(3) 0.0070(4) -0.0002(3)
O2 0.0243(4) 0.0125(4) 0.0196(4) 0.0010(3) 0.0066(4) 0.0024(3)
O3 0.0301(5) 0.0112(4) 0.0242(5) -0.0009(3) 0.0104(4) 0.0003(3)
C1 0.0160(5) 0.0131(5) 0.0181(6) -0.0013(4) 0.0004(4) 0.0004(4)
C2 0.0149(5) 0.0118(5) 0.0176(5) -0.0009(4) -0.0007(4) 0.0000(4)
C3 0.0143(5) 0.0123(5) 0.0163(5) -0.0007(4) -0.0007(4) 0.0011(4)
C4 0.0143(5) 0.0136(5) 0.0163(5) 0.0009(4) -0.0012(4) 0.0006(4)
C5 0.0182(5) 0.0121(5) 0.0180(5) -0.0014(4) -0.0006(4) 0.0020(4)
C6 0.0155(5) 0.0149(5) 0.0167(5) -0.0020(4) -0.0010(4) 0.0013(4)
C7 0.0189(6) 0.0135(5) 0.0184(6) -0.0005(4) 0.0024(5) 0.0002(4)
C8 0.0164(5) 0.0128(5) 0.0179(5) -0.0007(4) -0.0010(4) 0.0005(4)
C9 0.0198(6) 0.0138(5) 0.0214(6) -0.0036(4) 0.0032(5) 0.0023(4)
C10 0.0202(6) 0.0156(5) 0.0231(6) -0.0041(4) 0.0045(5) 0.0000(4)
C11 0.0317(7) 0.0162(6) 0.0335(7) -0.0016(5) 0.0032(6) -0.0011(5)
C12 0.0249(6) 0.0188(6) 0.0265(7) -0.0052(5) -0.0013(5) 0.0003(5)
C13 0.0238(6) 0.0182(5) 0.0180(6) -0.0030(4) 0.0049(5) -0.0011(4)
C14 0.0201(7) 0.0187(7) 0.0268(7) -0.0023(5) 0.0043(6) -0.0002(5)
C15 0.0213(7) 0.0202(6) 0.0263(7) 0.0007(5) -0.0008(6) -0.0010(5)
C16 0.0307(9) 0.0406(10) 0.0287(8) -0.0062(7) 0.0106(7) -0.0112(8)
C14' 0.022(5) 0.020(5) 0.027(5) -0.001(4) 0.006(4) 0.001(4)
C15' 0.022(6) 0.030(6) 0.026(6) 0.000(4) 0.009(5) -0.001(5)
C16' 0.024(6) 0.028(6) 0.031(6) -0.001(4) -0.003(5) -0.001(4)

loop_
_atom_type_symbol
_atom_type_description
_atom_type_scat_dispersion_real
_atom_type_scat_dispersion_imag
_atom_type_scat_source
C C 0.0033 0.0016 'International Tables Vol C Tables 4.2.6.8 and 6.1.1.4'
H H 0.0000 0.0000 'International Tables Vol C Tables 4.2.6.8 and 6.1.1.4'
N N 0.0061 0.0033 'International Tables Vol C Tables 4.2.6.8 and 6.1.1.4'
O O 0.0106 0.0060 'International Tables Vol C Tables 4.2.6.8 and 6.1.1.4'

loop_
_geom_angle_atom_site_label_1
_geom_angle_atom_site_label_2
_geom_angle_atom_site_label_3
_geom_angle
_geom_angle_site_symmetry_1
_geom_angle_site_symmetry_3
C6 N1 C13 122.60(10) . .
C6 N1 C9 121.84(10) . .
C13 N1 C9 115.53(9) . .
O1 C1 C2 134.05(11) . .
O1 C1 C2 133.70(11) . 5_756
C2 C1 C2 92.25(9) . 5_756
O1 C1 C1 179.72(14) . 5_756
C2 C1 C1 46.20(6) . 5_756
C2 C1 C1 46.05(6) 5_756 5_756
C3 C2 C1 136.21(10) . .
C3 C2 C1 136.02(11) . 5_756
C1 C2 C1 87.76(9) . 5_756
C2 C3 C8 122.10(10) . .
C2 C3 C4 122.01(10) . .
C8 C3 C4 115.83(10) . .
O2 C4 C5 115.82(10) . .
O2 C4 C3 122.45(10) . .
C5 C4 C3 121.72(10) . .
C4 C5 C6 121.40(10) . .
N1 C6 C7 121.31(11) . .
N1 C6 C5 120.82(10) . .
C7 C6 C5 117.87(10) . .
C8 C7 C6 121.18(11) . .
O3 C8 C7 115.42(10) . .
O3 C8 C3 122.59(10) . .
C7 C8 C3 121.99(10) . .
N1 C9 C10 115.35(10) . .
C12 C10 C11 110.56(10) . .
C12 C10 C9 112.86(10) . .
C11 C10 C9 107.54(10) . .
N1 C13 C14' 122.9(4) . .
N1 C13 C14 113.85(11) . .
C14' C13 C14 31.2(4) . .
C16 C14 C15 111.00(12) . .
C16 C14 C13 107.70(13) . .
C15 C14 C13 113.54(11) . .
C13 C14' C16' 103.3(8) . .
C13 C14' C15' 109.1(8) . .
C16' C14' C15' 111.9(6) . .

loop_
_geom_bond_atom_site_label_1
_geom_bond_atom_site_label_2
_geom_bond_distance
_geom_bond_site_symmetry_2
N1 C6 1.3562(15) .
N1 C13 1.4667(15) .
N1 C9 1.4700(14) .
O1 C1 1.2507(14) .
O2 C4 1.3495(14) .
O3 C8 1.3508(13) .
C1 C2 1.4523(16) .
C1 C2 1.4558(15) 5_756
C1 C1 2.016(2) 5_756
C2 C3 1.3988(16) .
C2 C1 1.4559(15) 5_756
C3 C8 1.4382(16) .
C3 C4 1.4409(15) .
C4 C5 1.3702(16) .
C5 C6 1.4178(16) .
C6 C7 1.4175(15) .
C7 C8 1.3706(16) .
C9 C10 1.5379(17) .
C10 C12 1.5224(17) .
C10 C11 1.5324(16) .
C13 C14' 1.509(5) .
C13 C14 1.5464(18) .
C14 C16 1.522(2) .
C14 C15 1.5252(19) .
C14' C16' 1.519(5) .
C14' C15' 1.527(4) .

loop_
_geom_torsion_atom_site_label_1
_geom_torsion_atom_site_label_2
_geom_torsion_atom_site_label_3
_geom_torsion_atom_site_label_4
_geom_torsion
_geom_torsion_site_symmetry_1
_geom_torsion_site_symmetry_4
O1 C1 C2 C3 -0.9(2) . .
C2 C1 C2 C3 178.92(17) 5_756 .
C1 C1 C2 C3 178.92(17) 5_756 .
O1 C1 C2 C1 -179.82(18) . 5_756
C2 C1 C2 C1 0.0 5_756 5_756
C1 C2 C3 C8 -177.67(12) . .
C1 C2 C3 C8 0.8(2) 5_756 .
C1 C2 C3 C4 -0.4(2) . .
C1 C2 C3 C4 178.06(12) 5_756 .
C2 C3 C4 O2 3.28(17) . .
C8 C3 C4 O2 -179.28(10) . .
C2 C3 C4 C5 -177.05(11) . .
C8 C3 C4 C5 0.39(16) . .
O2 C4 C5 C6 179.55(10) . .
C3 C4 C5 C6 -0.14(17) . .
C13 N1 C6 C7 1.30(18) . .
C9 N1 C6 C7 -177.09(11) . .
C13 N1 C6 C5 -179.16(11) . .
C9 N1 C6 C5 2.46(17) . .
C4 C5 C6 N1 -179.82(11) . .
C4 C5 C6 C7 -0.26(17) . .
N1 C6 C7 C8 179.96(11) . .
C5 C6 C7 C8 0.40(17) . .
C6 C7 C8 O3 179.46(11) . .
C6 C7 C8 C3 -0.15(18) . .
C2 C3 C8 O3 -2.39(18) . .
C4 C3 C8 O3 -179.82(11) . .
C2 C3 C8 C7 177.19(11) . .
C4 C3 C8 C7 -0.25(17) . .
C6 N1 C9 C10 -79.37(14) . .
C13 N1 C9 C10 102.14(12) . .
N1 C9 C10 C12 -55.20(14) . .
N1 C9 C10 C11 -177.41(10) . .
C6 N1 C13 C14' -63.9(5) . .
C9 N1 C13 C14' 114.6(5) . .
C6 N1 C13 C14 -98.02(14) . .
C9 N1 C13 C14 80.46(13) . .
N1 C13 C14 C16 -174.84(12) . .
C14' C13 C14 C16 70.6(7) . .
N1 C13 C14 C15 61.83(15) . .
C14' C13 C14 C15 -52.7(7) . .
N1 C13 C14' C16' -60.5(8) . .
C14 C13 C14' C16' 21.6(6) . .
N1 C13 C14' C15' -179.7(6) . .
C14 C13 C14' C15' -97.6(9) . .
